data_4314209
loop_
_publ_author_name
'Limin Yang'
'Yunlan Su'
'Yizhuang Xu'
'Zheming Wang'
'Zonghui Guo'
'Shifu Weng'
'Chunhua Yan'
'Shiwei Zhang'
'Jinguang Wu'

_publ_section_title
;
 Interactions between Metal Ions and Carbohydrates. Coordination Behavior
 of Neutral Erythritol to Ca(II) and Lanthanide Ions
;
_journal_name_full 'Inorganic Chemistry'
_journal_page_first 5844
_journal_page_last 5856
_journal_paper_doi 10.1021/ic0300464
_journal_volume 42
_journal_year 2003
_chemical_formula_sum 'C4 H18 Ca Cl2 O8'
_chemical_formula_weight 305.16
_chemical_name_systematic
;
  ?
;
_space_group_IT_number 15
_symmetry_cell_setting monoclinic
_symmetry_space_group_name_Hall '-C 2yc'
_symmetry_space_group_name_H-M 'C 1 2/c 1'
_atom_sites_solution_hydrogens geom
_atom_sites_solution_primary direct
_atom_sites_solution_secondary difmap
_audit_creation_method SHELXL-97
_cell_angle_alpha 90.00
_cell_angle_beta 92.930(3)
_cell_angle_gamma 90.00
_cell_formula_units_Z 4
_cell_length_a 12.8561(5)
_cell_length_b 10.6094(5)
_cell_length_c 9.1925(4)
_cell_measurement_reflns_used 12195
_cell_measurement_temperature 293(2)
_cell_measurement_theta_max 27.46
_cell_measurement_theta_min 3.84
_cell_volume 1252.18(9)
_computing_cell_refinement 'HKL Scalepack (Otwinowski & Minor, 1997)'
_computing_data_collection 'KappaCCD (Nonius B. V., 1998)'
_computing_data_reduction 'HKL Denzo (Otwinowski & Minor, 1997) & maXus (Mackay et al., 1998)'
_computing_molecular_graphics 'Bruker SHELXTL V5.1 (Sheldrick, 1998)'
_computing_publication_material 'SHELXL-97 (Sheldrick, 1997)'
_computing_structure_refinement 'SHELXL-97 (Sheldrick, 1997)'
_computing_structure_solution 'SHELXS-97 (Sheldrick, 1997)'
_diffrn_ambient_temperature 293(2)
_diffrn_detector_area_resol_mean 0.76
_diffrn_measured_fraction_theta_full 0.981
_diffrn_measured_fraction_theta_max 0.981
_diffrn_measurement_device_type 'NONIUS KappaCCD Diffractometer'
_diffrn_measurement_method CCD
_diffrn_radiation_monochromator graphite
_diffrn_radiation_source 'fine-focus sealed tube'
_diffrn_radiation_type MoK\a
_diffrn_radiation_wavelength 0.71073
_diffrn_reflns_av_R_equivalents 0.0597
_diffrn_reflns_av_sigmaI/netI 0.0372
_diffrn_reflns_limit_h_max 16
_diffrn_reflns_limit_h_min -16
_diffrn_reflns_limit_k_max 13
_diffrn_reflns_limit_k_min -13
_diffrn_reflns_limit_l_max 11
_diffrn_reflns_limit_l_min -11
_diffrn_reflns_number 12195
_diffrn_reflns_theta_full 27.46
_diffrn_reflns_theta_max 27.46
_diffrn_reflns_theta_min 3.84
_diffrn_standards_decay_% none
_exptl_absorpt_coefficient_mu 0.947
_exptl_absorpt_correction_T_max 0.898
_exptl_absorpt_correction_T_min 0.846
_exptl_absorpt_correction_type empirical
_exptl_absorpt_process_details '(Blessing, 1995, 1997)'
_exptl_crystal_colour colorless
_exptl_crystal_density_diffrn 1.619
_exptl_crystal_density_method 'not measured'
_exptl_crystal_description column
_exptl_crystal_F_000 640
_exptl_crystal_size_max 0.40
_exptl_crystal_size_mid 0.15
_exptl_crystal_size_min 0.12
_refine_diff_density_max 0.259
_refine_diff_density_min -0.238
_refine_diff_density_rms 0.057
_refine_ls_extinction_coef 0.0171(15)
_refine_ls_extinction_expression Fc^*^=kFc[1+0.001xFc^2^\l^3^/sin(2\q)]^-1/4^
_refine_ls_extinction_method SHELXL
_refine_ls_goodness_of_fit_ref 1.034
_refine_ls_hydrogen_treatment mixed
_refine_ls_matrix_type full
_refine_ls_number_parameters 89
_refine_ls_number_reflns 1403
_refine_ls_number_restraints 10
_refine_ls_restrained_S_all 1.034
_refine_ls_R_factor_all 0.0571
_refine_ls_R_factor_gt 0.0341
_refine_ls_shift/su_max 0.001
_refine_ls_shift/su_mean 0.000
_refine_ls_structure_factor_coef Fsqd
_refine_ls_weighting_details 'calc w=1/[\s^2^(Fo^2^)+(0.0388P)^2^+0.9592P] where P=(Fo^2^+2Fc^2^)/3'
_refine_ls_weighting_scheme calc
_refine_ls_wR_factor_gt 0.0774
_refine_ls_wR_factor_ref 0.0857
_reflns_number_gt 1048
_reflns_number_total 1403
_reflns_threshold_expression >2sigma(I)
_cod_data_source_file ic0300464_2.cif
_cod_data_source_block last
_cod_depositor_comments
;
The following automatic conversions were performed:

'_symmetry_cell_setting' value 'Monoclinic' changed to 'monoclinic'
according to the built-in table from CIF Core dictionary named
'cif_core.dic' version 2.4.1 from 2010-06-29.

Automatic conversion script
Id: cif_fix_values 1646 2011-03-28 12:23:43Z adriana 
;
_cod_original_sg_symbol_H-M 'C 2/c'
_cod_database_code 4314209

loop_
_symmetry_equiv_pos_as_xyz
'x, y, z'
'-x, y, -z+1/2'
'x+1/2, y+1/2, z'
'-x+1/2, y+1/2, -z+1/2'
'-x, -y, -z'
'x, -y, z-1/2'
'-x+1/2, -y+1/2, -z'
'x+1/2, -y+1/2, z-1/2'

loop_
_atom_site_label
_atom_site_type_symbol
_atom_site_fract_x
_atom_site_fract_y
_atom_site_fract_z
_atom_site_U_iso_or_equiv
_atom_site_adp_type
_atom_site_occupancy
_atom_site_symmetry_multiplicity
_atom_site_calc_flag
_atom_site_refinement_flags
_atom_site_disorder_assembly
_atom_site_disorder_group
Ca1 Ca 0.0000 0.23029(6) 0.2500 0.0326(2) Uani 1 2 d S . .
Cl1 Cl -0.34733(5) 0.32460(6) 0.28277(7) 0.0524(2) Uani 1 1 d . . .
O1 O 0.03263(13) 0.33327(15) 0.01662(17) 0.0419(4) Uani 1 1 d D . .
O2 O -0.12613(11) 0.39484(15) 0.17449(16) 0.0366(4) Uani 1 1 d D . .
O3 O -0.0779(2) 0.0924(2) 0.0655(3) 0.0833(7) Uani 1 1 d D . .
O4 O 0.15784(15) 0.1365(2) 0.1537(2) 0.0642(6) Uani 1 1 d D . .
C1 C -0.02739(17) 0.4411(2) -0.0301(2) 0.0353(5) Uani 1 1 d D . .
H1A H -0.0307 0.4448 -0.1368 0.042 Uiso 1 1 calc R . .
C2 C -0.13600(17) 0.4247(2) 0.0218(2) 0.0384(5) Uani 1 1 d D . .
H2A H -0.1758 0.5017 0.0065 0.046 Uiso 1 1 calc R . .
H2B H -0.1716 0.3571 -0.0315 0.046 Uiso 1 1 calc R . .
H1 H 0.058(3) 0.301(3) -0.055(3) 0.140(8) Uiso 1 1 d D . .
H2 H -0.1837(19) 0.384(5) 0.205(3) 0.140(8) Uiso 1 1 d D . .
H31 H -0.084(4) 0.016(3) 0.113(4) 0.140(8) Uiso 1 1 d D . .
H32 H -0.077(4) 0.086(4) -0.034(2) 0.140(8) Uiso 1 1 d D . .
H41 H 0.224(2) 0.169(4) 0.191(4) 0.140(8) Uiso 1 1 d D . .
H42 H 0.165(3) 0.135(4) 0.051(2) 0.140(8) Uiso 1 1 d D . .

loop_
_atom_site_aniso_label
_atom_site_aniso_U_11
_atom_site_aniso_U_22
_atom_site_aniso_U_33
_atom_site_aniso_U_23
_atom_site_aniso_U_13
_atom_site_aniso_U_12
Ca1 0.0318(3) 0.0300(4) 0.0360(4) 0.000 0.0023(2) 0.000
Cl1 0.0423(4) 0.0619(5) 0.0545(4) 0.0092(3) 0.0159(3) -0.0016(3)
O1 0.0473(10) 0.0423(9) 0.0376(9) -0.0042(7) 0.0161(7) 0.0043(7)
O2 0.0325(8) 0.0460(9) 0.0321(8) 0.0077(6) 0.0097(6) 0.0018(7)
O3 0.0860(16) 0.0622(14) 0.0990(18) -0.0215(12) -0.0213(15) -0.0178(12)
O4 0.0476(11) 0.0648(12) 0.0796(14) -0.0239(11) -0.0032(10) 0.0143(9)
C1 0.0410(12) 0.0428(13) 0.0226(10) 0.0000(8) 0.0076(9) -0.0027(10)
C2 0.0347(11) 0.0485(13) 0.0319(11) 0.0049(9) 0.0005(9) -0.0039(10)

loop_
_atom_type_symbol
_atom_type_description
_atom_type_scat_dispersion_real
_atom_type_scat_dispersion_imag
_atom_type_scat_source
C C 0.0033 0.0016 'International Tables Vol C Tables 4.2.6.8 and 6.1.1.4'
H H 0.0000 0.0000 'International Tables Vol C Tables 4.2.6.8 and 6.1.1.4'
O O 0.0106 0.0060 'International Tables Vol C Tables 4.2.6.8 and 6.1.1.4'
Cl Cl 0.1484 0.1585 'International Tables Vol C Tables 4.2.6.8 and 6.1.1.4'
Ca Ca 0.2262 0.3064 'International Tables Vol C Tables 4.2.6.8 and 6.1.1.4'

loop_
_geom_angle_atom_site_label_1
_geom_angle_atom_site_label_2
_geom_angle_atom_site_label_3
_geom_angle
_geom_angle_site_symmetry_1
_geom_angle_site_symmetry_3
_geom_angle_publ_flag
O3 Ca1 O3 105.55(13) . 2 ?
O3 Ca1 O2 150.60(8) . 2 ?
O3 Ca1 O2 89.31(7) 2 2 ?
O3 Ca1 O2 89.31(7) . . ?
O3 Ca1 O2 150.60(8) 2 . ?
O2 Ca1 O2 89.51(8) 2 . ?
O3 Ca1 O1 142.82(8) . 2 ?
O3 Ca1 O1 74.94(8) 2 2 ?
O2 Ca1 O1 65.05(5) 2 2 ?
O2 Ca1 O1 77.98(5) . 2 ?
O3 Ca1 O1 74.94(8) . . ?
O3 Ca1 O1 142.82(8) 2 . ?
O2 Ca1 O1 77.98(5) 2 . ?
O2 Ca1 O1 65.05(5) . . ?
O1 Ca1 O1 127.32(8) 2 . ?
O3 Ca1 O4 79.80(8) . . ?
O3 Ca1 O4 71.85(9) 2 . ?
O2 Ca1 O4 81.08(6) 2 . ?
O2 Ca1 O4 136.77(6) . . ?
O1 Ca1 O4 132.22(6) 2 . ?
O1 Ca1 O4 71.72(7) . . ?
O3 Ca1 O4 71.85(9) . 2 ?
O3 Ca1 O4 79.80(8) 2 2 ?
O2 Ca1 O4 136.77(6) 2 2 ?
O2 Ca1 O4 81.08(6) . 2 ?
O1 Ca1 O4 71.72(7) 2 2 ?
O1 Ca1 O4 132.22(6) . 2 ?
O4 Ca1 O4 132.36(11) . 2 ?
O3 Ca1 H31 18.7(5) . . ?
O3 Ca1 H31 87.8(6) 2 . ?
O2 Ca1 H31 160.0(10) 2 . ?
O2 Ca1 H31 102.5(9) . . ?
O1 Ca1 H31 132.6(8) 2 . ?
O1 Ca1 H31 92.6(5) . . ?
O4 Ca1 H31 79.3(10) . . ?
O4 Ca1 H31 61.9(9) 2 . ?
C1 O1 Ca1 120.13(12) . . ?
C1 O1 H1 109(2) . . ?
Ca1 O1 H1 127(2) . . ?
C2 O2 Ca1 117.12(13) . . ?
C2 O2 H2 109(2) . . ?
Ca1 O2 H2 113(3) . . ?
Ca1 O3 H31 104(3) . . ?
Ca1 O3 H32 136(3) . . ?
H31 O3 H32 114(3) . . ?
Ca1 O4 H41 117(3) . . ?
Ca1 O4 H42 119(3) . . ?
H41 O4 H42 103(2) . . ?
O1 C1 C2 107.80(17) . . ?
O1 C1 C1 108.3(2) . 5_565 ?
C2 C1 C1 113.5(2) . 5_565 ?
O1 C1 H1A 109.1 . . ?
C2 C1 H1A 109.1 . . ?
C1 C1 H1A 109.1 5_565 . ?
O2 C2 C1 107.28(17) . . ?
O2 C2 H2A 110.3 . . ?
C1 C2 H2A 110.3 . . ?
O2 C2 H2B 110.3 . . ?
C1 C2 H2B 110.3 . . ?
H2A C2 H2B 108.5 . . ?

loop_
_geom_bond_atom_site_label_1
_geom_bond_atom_site_label_2
_geom_bond_distance
_geom_bond_site_symmetry_2
_geom_bond_publ_flag
Ca1 O3 2.418(2) . ?
Ca1 O3 2.418(2) 2 ?
Ca1 O2 2.4584(15) 2 ?
Ca1 O2 2.4584(15) . ?
Ca1 O1 2.4626(16) 2 ?
Ca1 O1 2.4626(16) . ?
Ca1 O4 2.4647(19) . ?
Ca1 O4 2.4647(19) 2 ?
Ca1 H31 2.79(4) . ?
O1 C1 1.434(3) . ?
O1 H1 0.821(18) . ?
O2 C2 1.438(3) . ?
O2 H2 0.814(18) . ?
O3 H31 0.921(18) . ?
O3 H32 0.919(18) . ?
O4 H41 0.964(19) . ?
O4 H42 0.956(18) . ?
C1 C2 1.508(3) . ?
C1 C1 1.524(4) 5_565 ?
C1 H1A 0.9800 . ?
C2 H2A 0.9700 . ?
C2 H2B 0.9700 . ?

loop_
_geom_hbond_atom_site_label_D
_geom_hbond_atom_site_label_H
_geom_hbond_atom_site_label_A
_geom_hbond_distance_DH
_geom_hbond_distance_HA
_geom_hbond_distance_DA
_geom_hbond_angle_DHA
_geom_hbond_site_symmetry_A
O1 H1 Cl1 0.821(18) 2.384(16) 3.1855(16) 166(3) 8
O2 H2 Cl1 0.814(18) 2.341(19) 3.1500(16) 172(5) .
O3 H31 Cl1 0.921(18) 2.44(2) 3.329(3) 163(4) 4_445
O3 H32 Cl1 0.919(18) 2.62(3) 3.411(3) 145(4) 7_455
O4 H41 Cl1 0.964(19) 2.30(3) 3.180(2) 152(4) 2
O4 H42 Cl1 0.956(18) 2.50(2) 3.432(2) 166(4) 8

loop_
_geom_torsion_atom_site_label_1
_geom_torsion_atom_site_label_2
_geom_torsion_atom_site_label_3
_geom_torsion_atom_site_label_4
_geom_torsion
_geom_torsion_site_symmetry_1
_geom_torsion_site_symmetry_2
_geom_torsion_site_symmetry_3
_geom_torsion_site_symmetry_4
_geom_torsion_publ_flag
O3 Ca1 O1 C1 104.27(16) . . . . ?
O3 Ca1 O1 C1 -159.73(16) 2 . . . ?
O2 Ca1 O1 C1 -87.26(15) 2 . . . ?
O2 Ca1 O1 C1 7.88(13) . . . . ?
O1 Ca1 O1 C1 -42.06(13) 2 . . . ?
O4 Ca1 O1 C1 -171.71(16) . . . . ?
O4 Ca1 O1 C1 57.10(18) 2 . . . ?
O3 Ca1 O2 C2 -51.10(15) . . . . ?
O3 Ca1 O2 C2 -172.75(17) 2 . . . ?
O2 Ca1 O2 C2 99.52(14) 2 . . . ?
O1 Ca1 O2 C2 164.09(14) 2 . . . ?
O1 Ca1 O2 C2 22.57(13) . . . . ?
O4 Ca1 O2 C2 23.14(18) . . . . ?
O4 Ca1 O2 C2 -122.84(15) 2 . . . ?
Ca1 O1 C1 C2 -34.1(2) . . . . ?
Ca1 O1 C1 C1 89.0(2) . . . 5_565 ?
Ca1 O2 C2 C1 -47.7(2) . . . . ?
O1 C1 C2 O2 50.5(2) . . . . ?
C1 C1 C2 O2 -69.4(3) 5_565 . . . ?
C2 C1 C1 C2 180.0 . . 5_565 5_565 ?
